data_2107505
loop_
_publ_author_name
'Sharma, Sakshi'
'Brahmachari, Goutam'
'Kant, Rajni'
'Gupta, Vivek K.'

_publ_section_title
;
 One-pot green synthesis of biologically relevant novel
 spiro[indolin-2-one-3,4'-pyrano[2,3-<i>c</i>]pyrazoles] and studies on
 their spectral and X-ray crystallographic behaviors
;
_journal_coeditor_code BP5086
_journal_issue 3
_journal_name_full 'Acta Crystallographica Section B'
_journal_page_first 335
_journal_page_last 343
_journal_paper_doi 10.1107/S2052520616005060
_journal_volume 72
_journal_year 2016
_chemical_formula_moiety 'C19 H21 N5 O3 S'
_chemical_formula_sum 'C19 H21 N5 O3 S'
_chemical_formula_weight 399.47
_chemical_name_systematic
;
6'-amino-2-oxo-3'-propyl-2'H-spiro
[indoline-3,4'-pyrano[2,3-c]pyrazole]-5'-carboxylate
;
_space_group_IT_number 2
_symmetry_cell_setting triclinic
_symmetry_space_group_name_Hall '-P 1'
_symmetry_space_group_name_H-M 'P -1'
_atom_sites_solution_hydrogens geom
_atom_sites_solution_primary direct
_atom_sites_solution_secondary difmap
_audit_creation_method SHELXL-97
_cell_angle_alpha 94.456(7)
_cell_angle_beta 103.358(7)
_cell_angle_gamma 95.444(7)
_cell_formula_units_Z 2
_cell_length_a 9.2198(7)
_cell_length_b 9.7844(8)
_cell_length_c 11.7345(10)
_cell_measurement_reflns_used 2060
_cell_measurement_temperature 293(2)
_cell_measurement_theta_max 27.8470
_cell_measurement_theta_min 4.1900
_cell_volume 1019.85(15)
_computing_cell_refinement 'CrysAlisPro (Oxford Diffraction,2010)'
_computing_data_collection 'CrysAlisPro (Oxford Diffraction,2010)'
_computing_data_reduction 'CrysAlisPro (Oxford Diffraction,2010)'
_computing_molecular_graphics 'ORTEP3 (Farrugia, 2012)'
_computing_publication_material 'PLATON (Spek,2009)'
_computing_structure_refinement 'SHELXL-97 (Sheldrick, 2008)'
_computing_structure_solution 'SHELXS-97 (Sheldrick, 2008)'
_diffrn_ambient_temperature 293(2)
_diffrn_detector_area_resol_mean 16.1049
_diffrn_measured_fraction_theta_full 0.997
_diffrn_measured_fraction_theta_max 0.997
_diffrn_measurement_device_type 'Xcalibur, Sapphire3'
_diffrn_measurement_method 'Omega Scan'
_diffrn_radiation_monochromator graphite
_diffrn_radiation_source 'fine-focus sealed tube'
_diffrn_radiation_type MoK\a
_diffrn_radiation_wavelength 0.71073
_diffrn_reflns_av_R_equivalents 0.0237
_diffrn_reflns_av_sigmaI/netI 0.0483
_diffrn_reflns_limit_h_max 11
_diffrn_reflns_limit_h_min -11
_diffrn_reflns_limit_k_max 12
_diffrn_reflns_limit_k_min -11
_diffrn_reflns_limit_l_max 14
_diffrn_reflns_limit_l_min -14
_diffrn_reflns_number 7141
_diffrn_reflns_theta_full 26.00
_diffrn_reflns_theta_max 26.00
_diffrn_reflns_theta_min 3.60
_diffrn_standards_decay_% 0
_diffrn_standards_interval_count 0
_diffrn_standards_interval_time 0
_diffrn_standards_number 0
_exptl_absorpt_coefficient_mu 0.188
_exptl_absorpt_correction_T_max 1.00000
_exptl_absorpt_correction_T_min 0.89409
_exptl_absorpt_correction_type multi-scan
_exptl_absorpt_process_details 'Crys Alis Red'
_exptl_crystal_colour white
_exptl_crystal_density_diffrn 1.301
_exptl_crystal_density_method 'not measured'
_exptl_crystal_description block
_exptl_crystal_F_000 420
_exptl_crystal_size_max 0.3
_exptl_crystal_size_mid 0.2
_exptl_crystal_size_min 0.2
_refine_diff_density_max 0.380
_refine_diff_density_min -0.404
_refine_ls_extinction_coef 0.032(3)
_refine_ls_extinction_expression Fc^*^=kFc[1+0.001xFc^2^\l^3^/sin(2\q)]^-1/4^
_refine_ls_extinction_method SHELXL
_refine_ls_goodness_of_fit_ref 1.033
_refine_ls_hydrogen_treatment mixed
_refine_ls_matrix_type full
_refine_ls_number_parameters 257
_refine_ls_number_reflns 4006
_refine_ls_number_restraints 0
_refine_ls_restrained_S_all 1.033
_refine_ls_R_factor_all 0.0697
_refine_ls_R_factor_gt 0.0473
_refine_ls_shift/su_max 0.000
_refine_ls_shift/su_mean 0.000
_refine_ls_structure_factor_coef Fsqd
_refine_ls_weighting_details 'calc w=1/[\s^2^(Fo^2^)+(0.0600P)^2^+0.1872P] where P=(Fo^2^+2Fc^2^)/3'
_refine_ls_weighting_scheme calc
_refine_ls_wR_factor_gt 0.1173
_refine_ls_wR_factor_ref 0.1337
_reflns_number_gt 2912
_reflns_number_total 4006
_reflns_threshold_expression >2sigma(I)
_cod_data_source_file bp5086sup1.cif
_cod_data_source_block gbbb72
_cod_depositor_comments 'Adding full bibliography for 2107505--2107507.cif.'
_cod_original_cell_volume 1019.85(14)
_cod_database_code 2107505
_cod_database_fobs_code 2107505

loop_
_symmetry_equiv_pos_as_xyz
'x, y, z'
'-x, -y, -z'

loop_
_atom_site_type_symbol
_atom_site_label
_atom_site_fract_x
_atom_site_fract_y
_atom_site_fract_z
_atom_site_U_iso_or_equiv
_atom_site_adp_type
_atom_site_calc_flag
_atom_site_refinement_flags
_atom_site_occupancy
_atom_site_symmetry_multiplicity
N N1 0.50691(19) -0.2449(2) 0.29736(16) 0.0429(5) Uani d . 1 1
H H1 0.4308 -0.3024 0.2986 0.052 Uiso calc R 1 1
C C2 0.5560(2) -0.2249(2) 0.19976(19) 0.0332(5) Uani d . 1 1
C C3 0.6977(2) -0.1157(2) 0.23548(17) 0.0290(4) Uani d . 1 1
C C4 0.8055(2) 0.0125(3) 0.44728(19) 0.0438(6) Uani d . 1 1
H H4 0.8804 0.0682 0.4261 0.053 Uiso calc R 1 1
C C5 0.7915(3) 0.0209(3) 0.5628(2) 0.0568(7) Uani d . 1 1
H H5 0.8580 0.0826 0.6198 0.068 Uiso calc R 1 1
C C6 0.6805(3) -0.0609(3) 0.5936(2) 0.0605(7) Uani d . 1 1
H H6 0.6729 -0.0533 0.6714 0.073 Uiso calc R 1 1
C C7 0.5802(3) -0.1539(3) 0.5123(2) 0.0545(7) Uani d . 1 1
H H7 0.5057 -0.2098 0.5338 0.065 Uiso calc R 1 1
C C8 0.5945(2) -0.1610(2) 0.39744(19) 0.0379(5) Uani d . 1 1
C C9 0.7063(2) -0.0801(2) 0.36496(17) 0.0320(5) Uani d . 1 1
O O10 0.50200(16) -0.28188(16) 0.10130(13) 0.0439(4) Uani d . 1 1
C C11 0.6771(2) 0.0040(2) 0.16102(17) 0.0304(5) Uani d . 1 1
C C12 0.7681(2) 0.0471(2) 0.09113(17) 0.0312(5) Uani d . 1 1
O O13 0.89131(15) -0.01421(16) 0.07912(13) 0.0412(4) Uani d . 1 1
C C14 0.9175(2) -0.1256(2) 0.14089(17) 0.0313(5) Uani d . 1 1
C C15 0.8327(2) -0.1785(2) 0.21374(16) 0.0290(4) Uani d . 1 1
C C16 0.5507(2) 0.0751(2) 0.16136(18) 0.0362(5) Uani d . 1 1
N N17 0.4467(2) 0.1297(2) 0.16132(19) 0.0590(6) Uani d . 1 1
N N18 0.7553(2) 0.15478(19) 0.02748(16) 0.0427(5) Uani d . 1 1
H H18A 0.8201 0.1752 -0.0126 0.051 Uiso calc R 1 1
H H18B 0.6823 0.2036 0.0266 0.051 Uiso calc R 1 1
C C19 0.9051(2) -0.2880(2) 0.25556(17) 0.0339(5) Uani d . 1 1
N N20 1.02158(18) -0.29325(19) 0.20509(15) 0.0374(4) Uani d . 1 1
H H20 1.0829 -0.3545 0.2170 0.045 Uiso calc R 1 1
N N21 1.03284(18) -0.19197(19) 0.13324(15) 0.0373(4) Uani d . 1 1
C C22 0.8760(3) -0.3886(2) 0.3392(2) 0.0452(6) Uani d . 1 1
H H22A 0.8358 -0.3419 0.3990 0.054 Uiso calc R 1 1
H H22B 0.9709 -0.4179 0.3784 0.054 Uiso calc R 1 1
C C23 0.7689(3) -0.5155(3) 0.2835(3) 0.0655(8) Uani d . 1 1
H H23A 0.6743 -0.4871 0.2427 0.079 Uiso calc R 1 1
H H23B 0.8101 -0.5648 0.2256 0.079 Uiso calc R 1 1
C C24 0.7406(5) -0.6110(4) 0.3723(3) 0.1125(15) Uani d . 1 1
H H24A 0.8325 -0.6454 0.4084 0.169 Uiso calc R 1 1
H H24B 0.6676 -0.6869 0.3336 0.169 Uiso calc R 1 1
H H24C 0.7035 -0.5618 0.4315 0.169 Uiso calc R 1 1
S S100 0.29496(6) 0.41042(7) 0.21737(6) 0.0525(2) Uani d . 1 1
O O100 0.25184(16) 0.54599(16) 0.26320(14) 0.0488(4) Uani d . 1 1
C C100 0.1390(3) 0.2869(3) 0.2046(3) 0.0735(9) Uani d . 1 1
H H10A 0.1249 0.2728 0.2815 0.110 Uiso calc R 1 1
H H10B 0.1559 0.2014 0.1666 0.110 Uiso calc R 1 1
H H10C 0.0510 0.3191 0.1586 0.110 Uiso calc R 1 1
C C200 0.2830(4) 0.4181(3) 0.0674(3) 0.0810(10) Uani d . 1 1
H H20A 0.1862 0.4425 0.0300 0.121 Uiso calc R 1 1
H H20B 0.2966 0.3297 0.0324 0.121 Uiso calc R 1 1
H H20C 0.3597 0.4864 0.0573 0.121 Uiso calc R 1 1

loop_
_atom_site_aniso_label
_atom_site_aniso_U_11
_atom_site_aniso_U_22
_atom_site_aniso_U_33
_atom_site_aniso_U_12
_atom_site_aniso_U_13
_atom_site_aniso_U_23
N1 0.0359(9) 0.0429(11) 0.0536(12) -0.0038(9) 0.0205(9) 0.0071(9)
C2 0.0293(10) 0.0284(11) 0.0443(12) 0.0076(9) 0.0112(9) 0.0067(9)
C3 0.0269(9) 0.0306(11) 0.0312(10) 0.0041(8) 0.0100(8) 0.0035(8)
C4 0.0413(12) 0.0496(14) 0.0404(12) 0.0051(11) 0.0114(10) 0.0004(11)
C5 0.0576(15) 0.0750(19) 0.0348(13) 0.0141(14) 0.0064(11) -0.0060(12)
C6 0.0693(17) 0.086(2) 0.0337(13) 0.0282(16) 0.0197(13) 0.0087(13)
C7 0.0576(15) 0.0669(18) 0.0550(15) 0.0179(14) 0.0358(13) 0.0248(13)
C8 0.0388(11) 0.0411(13) 0.0405(12) 0.0111(10) 0.0182(10) 0.0102(10)
C9 0.0329(10) 0.0364(12) 0.0314(10) 0.0102(9) 0.0134(9) 0.0084(9)
O10 0.0403(8) 0.0412(9) 0.0452(9) 0.0027(7) 0.0031(7) -0.0028(7)
C11 0.0318(10) 0.0304(11) 0.0324(10) 0.0065(9) 0.0128(8) 0.0050(9)
C12 0.0300(10) 0.0324(11) 0.0336(11) 0.0063(9) 0.0109(8) 0.0054(9)
O13 0.0374(8) 0.0464(9) 0.0521(9) 0.0150(7) 0.0260(7) 0.0224(7)
C14 0.0308(10) 0.0329(11) 0.0326(10) 0.0063(9) 0.0107(8) 0.0064(9)
C15 0.0285(9) 0.0300(11) 0.0296(10) 0.0034(8) 0.0092(8) 0.0037(8)
C16 0.0429(12) 0.0352(12) 0.0374(12) 0.0075(10) 0.0199(10) 0.0104(9)
N17 0.0590(13) 0.0639(15) 0.0721(15) 0.0307(12) 0.0367(12) 0.0236(12)
N18 0.0415(10) 0.0431(11) 0.0547(11) 0.0150(9) 0.0248(9) 0.0216(9)
C19 0.0322(10) 0.0351(12) 0.0349(11) 0.0039(9) 0.0094(9) 0.0029(9)
N20 0.0370(9) 0.0356(10) 0.0444(10) 0.0129(8) 0.0143(8) 0.0087(8)
N21 0.0345(9) 0.0399(11) 0.0434(10) 0.0095(8) 0.0172(8) 0.0103(8)
C22 0.0459(13) 0.0437(14) 0.0510(14) 0.0114(11) 0.0166(11) 0.0138(11)
C23 0.0683(17) 0.0475(16) 0.0764(19) -0.0031(14) 0.0087(15) 0.0186(14)
C24 0.138(3) 0.079(3) 0.107(3) -0.038(3) 0.012(2) 0.039(2)
S100 0.0382(3) 0.0428(4) 0.0731(5) 0.0117(3) 0.0078(3) -0.0056(3)
O100 0.0415(8) 0.0384(9) 0.0676(11) 0.0100(7) 0.0158(8) -0.0035(8)
C100 0.0678(18) 0.0466(17) 0.107(2) 0.0009(15) 0.0250(17) 0.0074(16)
C200 0.101(2) 0.066(2) 0.075(2) -0.0089(19) 0.0340(18) -0.0142(17)

loop_
_atom_type_symbol
_atom_type_description
_atom_type_scat_dispersion_real
_atom_type_scat_dispersion_imag
_atom_type_scat_source
C C 0.0033 0.0016 'International Tables Vol C Tables 4.2.6.8 and 6.1.1.4'
H H 0.0000 0.0000 'International Tables Vol C Tables 4.2.6.8 and 6.1.1.4'
N N 0.0061 0.0033 'International Tables Vol C Tables 4.2.6.8 and 6.1.1.4'
O O 0.0106 0.0060 'International Tables Vol C Tables 4.2.6.8 and 6.1.1.4'
S S 0.1246 0.1234 'International Tables Vol C Tables 4.2.6.8 and 6.1.1.4'

loop_
_geom_angle_atom_site_label_1
_geom_angle_atom_site_label_2
_geom_angle_atom_site_label_3
_geom_angle
C2 N1 C8 112.36(17)
C2 N1 H1 123.8
C8 N1 H1 123.8
O10 C2 N1 126.76(19)
O10 C2 C3 125.47(18)
N1 C2 C3 107.77(17)
C15 C3 C9 113.08(16)
C15 C3 C11 106.88(15)
C9 C3 C11 114.99(16)
C15 C3 C2 110.21(16)
C9 C3 C2 101.15(15)
C11 C3 C2 110.46(16)
C9 C4 C5 118.5(2)
C9 C4 H4 120.7
C5 C4 H4 120.7
C6 C5 C4 120.6(2)
C6 C5 H5 119.7
C4 C5 H5 119.7
C5 C6 C7 121.6(2)
C5 C6 H6 119.2
C7 C6 H6 119.2
C6 C7 C8 117.4(2)
C6 C7 H7 121.3
C8 C7 H7 121.3
C7 C8 C9 121.7(2)
C7 C8 N1 129.2(2)
C9 C8 N1 109.08(18)
C4 C9 C8 120.12(19)
C4 C9 C3 130.31(18)
C8 C9 C3 109.55(17)
C12 C11 C16 116.98(19)
C12 C11 C3 125.56(18)
C16 C11 C3 117.44(17)
N18 C12 O13 109.63(17)
N18 C12 C11 126.83(19)
O13 C12 C11 123.52(19)
C12 O13 C14 115.36(15)
N21 C14 O13 119.42(17)
N21 C14 C15 114.55(19)
O13 C14 C15 126.03(18)
C19 C15 C14 103.73(18)
C19 C15 C3 133.64(19)
C14 C15 C3 122.61(18)
N17 C16 C11 178.5(2)
C12 N18 H18A 120.0
C12 N18 H18B 120.0
H18A N18 H18B 120.0
N20 C19 C15 106.17(18)
N20 C19 C22 121.3(2)
C15 C19 C22 132.54(19)
C19 N20 N21 113.34(18)
C19 N20 H20 123.3
N21 N20 H20 123.3
C14 N21 N20 102.19(16)
C19 C22 C23 114.9(2)
C19 C22 H22A 108.5
C23 C22 H22A 108.5
C19 C22 H22B 108.5
C23 C22 H22B 108.5
H22A C22 H22B 107.5
C24 C23 C22 112.5(2)
C24 C23 H23A 109.1
C22 C23 H23A 109.1
C24 C23 H23B 109.1
C22 C23 H23B 109.1
H23A C23 H23B 107.8
C23 C24 H24A 109.5
C23 C24 H24B 109.5
H24A C24 H24B 109.5
C23 C24 H24C 109.5
H24A C24 H24C 109.5
H24B C24 H24C 109.5
O100 S100 C200 106.60(14)
O100 S100 C100 106.25(12)
C200 S100 C100 97.93(16)
S100 C100 H10A 109.5
S100 C100 H10B 109.5
H10A C100 H10B 109.5
S100 C100 H10C 109.5
H10A C100 H10C 109.5
H10B C100 H10C 109.5
S100 C200 H20A 109.5
S100 C200 H20B 109.5
H20A C200 H20B 109.5
S100 C200 H20C 109.5
H20A C200 H20C 109.5
H20B C200 H20C 109.5

loop_
_geom_bond_atom_site_label_1
_geom_bond_atom_site_label_2
_geom_bond_distance
N1 C2 1.346(3)
N1 C8 1.411(3)
N1 H1 0.8600
C2 O10 1.215(2)
C2 C3 1.561(3)
C3 C15 1.503(3)
C3 C9 1.514(3)
C3 C11 1.515(3)
C4 C9 1.374(3)
C4 C5 1.388(3)
C4 H4 0.9300
C5 C6 1.371(4)
C5 H5 0.9300
C6 C7 1.375(4)
C6 H6 0.9300
C7 C8 1.381(3)
C7 H7 0.9300
C8 C9 1.382(3)
C11 C12 1.364(3)
C11 C16 1.414(3)
C12 N18 1.337(3)
C12 O13 1.364(2)
O13 C14 1.365(2)
C14 N21 1.314(3)
C14 C15 1.383(3)
C15 C19 1.379(3)
C16 N17 1.140(3)
N18 H18A 0.8600
N18 H18B 0.8600
C19 N20 1.344(2)
C19 C22 1.492(3)
N20 N21 1.362(2)
N20 H20 0.8600
C22 C23 1.512(3)
C22 H22A 0.9700
C22 H22B 0.9700
C23 C24 1.502(4)
C23 H23A 0.9700
C23 H23B 0.9700
C24 H24A 0.9600
C24 H24B 0.9600
C24 H24C 0.9600
S100 O100 1.5148(16)
S100 C200 1.746(3)
S100 C100 1.759(3)
C100 H10A 0.9600
C100 H10B 0.9600
C100 H10C 0.9600
C200 H20A 0.9600
C200 H20B 0.9600
C200 H20C 0.9600

loop_
_geom_torsion_atom_site_label_1
_geom_torsion_atom_site_label_2
_geom_torsion_atom_site_label_3
_geom_torsion_atom_site_label_4
_geom_torsion
C8 N1 C2 O10 -179.5(2)
C8 N1 C2 C3 1.3(2)
O10 C2 C3 C15 -61.9(3)
N1 C2 C3 C15 117.33(18)
O10 C2 C3 C9 178.2(2)
N1 C2 C3 C9 -2.6(2)
O10 C2 C3 C11 56.0(3)
N1 C2 C3 C11 -124.79(18)
C9 C4 C5 C6 -0.3(4)
C4 C5 C6 C7 0.3(4)
C5 C6 C7 C8 -0.6(4)
C6 C7 C8 C9 1.1(4)
C6 C7 C8 N1 -179.2(2)
C2 N1 C8 C7 -179.1(2)
C2 N1 C8 C9 0.6(3)
C5 C4 C9 C8 0.8(3)
C5 C4 C9 C3 -177.4(2)
C7 C8 C9 C4 -1.2(3)
N1 C8 C9 C4 179.0(2)
C7 C8 C9 C3 177.3(2)
N1 C8 C9 C3 -2.4(2)
C15 C3 C9 C4 63.5(3)
C11 C3 C9 C4 -59.6(3)
C2 C3 C9 C4 -178.7(2)
C15 C3 C9 C8 -114.85(19)
C11 C3 C9 C8 122.00(19)
C2 C3 C9 C8 3.0(2)
C15 C3 C11 C12 -1.9(3)
C9 C3 C11 C12 124.5(2)
C2 C3 C11 C12 -121.8(2)
C15 C3 C11 C16 176.40(16)
C9 C3 C11 C16 -57.2(2)
C2 C3 C11 C16 56.5(2)
C16 C11 C12 N18 4.0(3)
C3 C11 C12 N18 -177.76(18)
C16 C11 C12 O13 -177.92(18)
C3 C11 C12 O13 0.3(3)
N18 C12 O13 C14 179.54(17)
C11 C12 O13 C14 1.2(3)
C12 O13 C14 N21 179.16(17)
C12 O13 C14 C15 -0.9(3)
N21 C14 C15 C19 0.6(2)
O13 C14 C15 C19 -179.41(18)
N21 C14 C15 C3 179.05(16)
O13 C14 C15 C3 -0.9(3)
C9 C3 C15 C19 52.5(3)
C11 C3 C15 C19 -180.0(2)
C2 C3 C15 C19 -59.9(3)
C9 C3 C15 C14 -125.5(2)
C11 C3 C15 C14 2.1(2)
C2 C3 C15 C14 122.1(2)
C12 C11 C16 N17 132(8)
C3 C11 C16 N17 -46(9)
C14 C15 C19 N20 -0.9(2)
C3 C15 C19 N20 -179.14(19)
C14 C15 C19 C22 178.8(2)
C3 C15 C19 C22 0.6(4)
C15 C19 N20 N21 1.0(2)
C22 C19 N20 N21 -178.72(17)
O13 C14 N21 N20 180.00(17)
C15 C14 N21 N20 0.0(2)
C19 N20 N21 C14 -0.7(2)
N20 C19 C22 C23 -92.8(3)
C15 C19 C22 C23 87.6(3)
C19 C22 C23 C24 -178.4(3)
